data_4316463
loop_
_publ_author_name
'Olivier B\'enaud'
'Jean-Claude Berthet'
'Pierre Thu\'ery'
'Michel Ephritikhine'

_publ_section_title
;
 The Bis Metallacyclic Anion [U(N{SiMe3}2)(CH2SiMe2N{SiMe3})2]-
;
_journal_name_full 'Inorganic Chemistry'
_journal_page_first 8117
_journal_page_last 8130
_journal_paper_doi 10.1021/ic1012044
_journal_volume 49
_journal_year 2010
_chemical_formula_sum 'C40.5 H80.5 N5.5 Na O6 Si6 U'
_chemical_formula_weight 1170.16
_space_group_IT_number 14
_symmetry_cell_setting monoclinic
_symmetry_space_group_name_Hall '-P 2yn'
_symmetry_space_group_name_H-M 'P 1 21/n 1'
_atom_sites_solution_hydrogens geom
_atom_sites_solution_primary direct
_atom_sites_solution_secondary difmap
_audit_creation_method SHELXL-97
_cell_angle_alpha 90.00
_cell_angle_beta 97.394(5)
_cell_angle_gamma 90.00
_cell_formula_units_Z 4
_cell_length_a 16.0569(11)
_cell_length_b 19.7051(19)
_cell_length_c 18.6003(15)
_cell_measurement_reflns_used 185179
_cell_measurement_temperature 150(2)
_cell_measurement_theta_max 25.68
_cell_measurement_theta_min 3.09
_cell_volume 5836.2(8)
_computing_cell_refinement 'HKL2000 (Otwinowski & Minor, 1997)'
_computing_data_collection 'COLLECT (Nonius, 1998)'
_computing_data_reduction 'HKL2000 (Otwinowski & Minor, 1997)'
_computing_molecular_graphics 'SHELXTL (Sheldrick, 2008)'
_computing_publication_material 'SHELXTL (Sheldrick, 2008); PLATON (Spek, 2003)'
_computing_structure_refinement 'SHELXL-97 (Sheldrick, 2008)'
_computing_structure_solution 'SHELXS-97 (Sheldrick, 2008)'
_diffrn_ambient_temperature 150(2)
_diffrn_measured_fraction_theta_full 0.994
_diffrn_measured_fraction_theta_max 0.994
_diffrn_measurement_device_type 'Nonius Kappa-CCD area-detector diffractometer'
_diffrn_measurement_method 'two \f and seven \w scans with 2\% steps (544 frames)'
_diffrn_radiation_monochromator graphite
_diffrn_radiation_source 'fine-focus sealed tube'
_diffrn_radiation_type MoK\a
_diffrn_radiation_wavelength 0.71073
_diffrn_reflns_av_R_equivalents 0.0414
_diffrn_reflns_av_sigmaI/netI 0.0605
_diffrn_reflns_limit_h_max 19
_diffrn_reflns_limit_h_min -19
_diffrn_reflns_limit_k_max 24
_diffrn_reflns_limit_k_min -24
_diffrn_reflns_limit_l_max 22
_diffrn_reflns_limit_l_min -22
_diffrn_reflns_number 185179
_diffrn_reflns_theta_full 25.68
_diffrn_reflns_theta_max 25.68
_diffrn_reflns_theta_min 3.09
_diffrn_standards_decay_% 0
_diffrn_standards_interval_time 0
_diffrn_standards_number 0
_exptl_absorpt_coefficient_mu 2.954
_exptl_absorpt_correction_T_max 0.813
_exptl_absorpt_correction_T_min 0.651
_exptl_absorpt_correction_type multi-scan
_exptl_absorpt_process_details 'SCALEPACK (Otwinowski & Minor, 1997)'
_exptl_crystal_colour 'translucent light green'
_exptl_crystal_density_diffrn 1.332
_exptl_crystal_density_method 'not measured'
_exptl_crystal_description parallelepiped
_exptl_crystal_F_000 2388
_exptl_crystal_size_max 0.14
_exptl_crystal_size_mid 0.10
_exptl_crystal_size_min 0.07
_refine_diff_density_max 1.318
_refine_diff_density_min -0.978
_refine_diff_density_rms 0.128
_refine_ls_extinction_method none
_refine_ls_goodness_of_fit_ref 1.026
_refine_ls_hydrogen_treatment constr
_refine_ls_matrix_type full
_refine_ls_number_parameters 545
_refine_ls_number_reflns 11000
_refine_ls_number_restraints 240
_refine_ls_restrained_S_all 1.039
_refine_ls_R_factor_all 0.1290
_refine_ls_R_factor_gt 0.0760
_refine_ls_shift/su_max 0.001
_refine_ls_shift/su_mean 0.000
_refine_ls_structure_factor_coef Fsqd
_refine_ls_weighting_details 'calc w=1/[\s^2^(Fo^2^)+(0.1425P)^2^+3.4315P] where P=(Fo^2^+2Fc^2^)/3'
_refine_ls_weighting_scheme calc
_refine_ls_wR_factor_gt 0.2053
_refine_ls_wR_factor_ref 0.2364
_reflns_number_gt 6474
_reflns_number_total 11000
_reflns_threshold_expression >2sigma(I)
_cod_data_source_file ic1012044_si_002_10.cif
_cod_data_source_block 8.0.5pyridine
_cod_original_cell_volume 5836.3(8)
_cod_original_sg_symbol_H-M 'P 21/n'
_cod_original_formula_sum 'C40.50 H80.50 N5.50 Na O6 Si6 U'
_cod_database_code 4316463

loop_
_symmetry_equiv_pos_as_xyz
'x, y, z'
'-x+1/2, y+1/2, -z+1/2'
'-x, -y, -z'
'x-1/2, -y-1/2, z-1/2'

loop_
_atom_site_label
_atom_site_type_symbol
_atom_site_fract_x
_atom_site_fract_y
_atom_site_fract_z
_atom_site_U_iso_or_equiv
_atom_site_adp_type
_atom_site_occupancy
_atom_site_symmetry_multiplicity
_atom_site_calc_flag
_atom_site_refinement_flags
_atom_site_disorder_assembly
_atom_site_disorder_group
U U 0.46779(2) 0.26150(2) 0.86016(2) 0.0716(2) Uani 1 1 d . . .
Na Na 0.7296(3) 0.3050(3) 0.6189(3) 0.1157(18) Uani 1 1 d . . .
Si1 Si 0.4438(3) 0.4090(2) 0.7588(2) 0.1179(13) Uani 1 1 d . . .
Si2 Si 0.2833(2) 0.3521(2) 0.8015(2) 0.1047(11) Uani 1 1 d . . .
Si3 Si 0.4056(3) 0.0972(2) 0.8880(2) 0.1115(12) Uani 1 1 d . . .
Si4 Si 0.4229(3) 0.1301(2) 0.7330(2) 0.1087(12) Uani 1 1 d . . .
Si5 Si 0.6738(4) 0.2388(4) 0.9382(3) 0.159(2) Uani 1 1 d . . .
Si6 Si 0.5754(3) 0.3415(3) 1.0101(2) 0.1377(18) Uani 1 1 d . . .
O1 O 0.5525(5) 0.2719(4) 0.7751(5) 0.085(2) Uani 1 1 d . . .
O2 O 0.6325(7) 0.3179(7) 0.6989(6) 0.165(5) Uani 1 1 d . . .
O3 O 0.3888(5) 0.2512(3) 0.9499(5) 0.082(2) Uani 1 1 d . . .
O4 O 0.3222(6) 0.1974(5) 1.0312(5) 0.112(3) Uani 1 1 d . . .
O5 O 0.6985(14) 0.4291(12) 0.5945(10) 0.240(8) Uani 1 1 d U . .
O6 O 0.6126(11) 0.2834(10) 0.5202(10) 0.200(6) Uani 1 1 d DU . .
N1 N 0.3911(6) 0.3493(5) 0.8054(5) 0.087(3) Uani 1 1 d . . .
N2 N 0.4296(6) 0.1535(5) 0.8248(5) 0.086(3) Uani 1 1 d . . .
N3 N 0.5824(6) 0.2828(6) 0.9435(5) 0.099(3) Uani 1 1 d . . .
N5 N 0.8471(8) 0.3484(6) 0.7079(6) 0.108(3) Uani 1 1 d . . .
C1 C 0.5622(9) 0.3910(10) 0.7804(9) 0.136(6) Uani 1 1 d . . .
H1A H 0.5933 0.4273 0.7607 0.163 Uiso 1 1 calc R . .
H1B H 0.5776 0.3905 0.8326 0.163 Uiso 1 1 calc R . .
C2 C 0.5872(9) 0.3218(10) 0.7483(8) 0.116(5) Uani 1 1 d . . .
C3 C 0.4212(9) 0.4069(9) 0.6571(8) 0.128(5) Uani 1 1 d . . .
H3A H 0.4317 0.3621 0.6401 0.192 Uiso 1 1 calc R . .
H3B H 0.4568 0.4389 0.6369 0.192 Uiso 1 1 calc R . .
H3C H 0.3634 0.4186 0.6426 0.192 Uiso 1 1 calc R . .
C4 C 0.4182(14) 0.4989(12) 0.7973(12) 0.198(9) Uani 1 1 d U . .
H4A H 0.3776 0.4940 0.8306 0.297 Uiso 1 1 calc R . .
H4B H 0.3960 0.5279 0.7581 0.297 Uiso 1 1 calc R . .
H4C H 0.4687 0.5185 0.8221 0.297 Uiso 1 1 calc R . .
C5 C 0.2251(8) 0.3904(9) 0.7172(8) 0.125(5) Uani 1 1 d . . .
H5A H 0.2408 0.4372 0.7139 0.187 Uiso 1 1 calc R . .
H5B H 0.1658 0.3873 0.7191 0.187 Uiso 1 1 calc R . .
H5C H 0.2390 0.3663 0.6755 0.187 Uiso 1 1 calc R . .
C6 C 0.2525(9) 0.4001(9) 0.8801(9) 0.130(5) Uani 1 1 d . . .
H6A H 0.2607 0.3720 0.9226 0.195 Uiso 1 1 calc R . .
H6B H 0.1944 0.4128 0.8703 0.195 Uiso 1 1 calc R . .
H6C H 0.2865 0.4401 0.8879 0.195 Uiso 1 1 calc R . .
C7 C 0.2382(10) 0.2654(8) 0.8083(10) 0.121(5) Uani 1 1 d U . .
H7A H 0.2330 0.2438 0.7616 0.182 Uiso 1 1 calc R . .
H7B H 0.1837 0.2688 0.8241 0.182 Uiso 1 1 calc R . .
H7C H 0.2745 0.2390 0.8425 0.182 Uiso 1 1 calc R . .
C8 C 0.4322(9) 0.1369(7) 0.9817(6) 0.104(4) Uani 1 1 d . . .
H8A H 0.4246 0.1036 1.0187 0.125 Uiso 1 1 calc R . .
H8B H 0.4905 0.1512 0.9885 0.125 Uiso 1 1 calc R . .
C9 C 0.3756(7) 0.1980(7) 0.9897(7) 0.094(4) Uani 1 1 d . . .
C10 C 0.2905(10) 0.0741(9) 0.8818(9) 0.142(6) Uani 1 1 d . . .
H10A H 0.2588 0.1134 0.8925 0.214 Uiso 1 1 calc R . .
H10B H 0.2833 0.0388 0.9160 0.214 Uiso 1 1 calc R . .
H10C H 0.2709 0.0585 0.8337 0.214 Uiso 1 1 calc R . .
C11 C 0.4682(11) 0.0155(9) 0.8873(9) 0.149(6) Uani 1 1 d . . .
H11A H 0.4703 0.0016 0.8382 0.224 Uiso 1 1 calc R . .
H11B H 0.4418 -0.0192 0.9126 0.224 Uiso 1 1 calc R . .
H11C H 0.5243 0.0230 0.9109 0.224 Uiso 1 1 calc R . .
C12 C 0.3412(12) 0.0633(10) 0.7039(10) 0.165(7) Uani 1 1 d U . .
H12A H 0.3472 0.0264 0.7378 0.248 Uiso 1 1 calc R . .
H12B H 0.3487 0.0469 0.6566 0.248 Uiso 1 1 calc R . .
H12C H 0.2862 0.0828 0.7025 0.248 Uiso 1 1 calc R . .
C13 C 0.5262(12) 0.1017(11) 0.7073(10) 0.163(7) Uani 1 1 d U . .
H13A H 0.5695 0.1324 0.7273 0.244 Uiso 1 1 calc R . .
H13B H 0.5235 0.1011 0.6554 0.244 Uiso 1 1 calc R . .
H13C H 0.5386 0.0569 0.7259 0.244 Uiso 1 1 calc R . .
C14 C 0.3909(10) 0.2007(8) 0.6698(7) 0.121(5) Uani 1 1 d . . .
H14A H 0.3320 0.2095 0.6693 0.182 Uiso 1 1 calc R . .
H14B H 0.4018 0.1885 0.6219 0.182 Uiso 1 1 calc R . .
H14C H 0.4223 0.2407 0.6853 0.182 Uiso 1 1 calc R . .
C15 C 0.7272(13) 0.2066(13) 1.0327(11) 0.180(8) Uani 1 1 d U . .
H15A H 0.7375 0.2444 1.0652 0.271 Uiso 1 1 calc R . .
H15B H 0.7795 0.1849 1.0270 0.271 Uiso 1 1 calc R . .
H15C H 0.6908 0.1748 1.0522 0.271 Uiso 1 1 calc R . .
C16 C 0.7524(15) 0.2846(15) 0.9004(13) 0.199(9) Uani 1 1 d U . .
H16A H 0.7532 0.2708 0.8510 0.298 Uiso 1 1 calc R . .
H16B H 0.8061 0.2757 0.9277 0.298 Uiso 1 1 calc R . .
H16C H 0.7405 0.3323 0.9018 0.298 Uiso 1 1 calc R . .
C17 C 0.6429(16) 0.1521(14) 0.8751(13) 0.222(10) Uani 1 1 d U . .
H17A H 0.6262 0.1165 0.9054 0.333 Uiso 1 1 calc R . .
H17B H 0.6909 0.1378 0.8532 0.333 Uiso 1 1 calc R . .
H17C H 0.5975 0.1625 0.8380 0.333 Uiso 1 1 calc R . .
C18 C 0.6691(13) 0.3980(13) 1.0191(12) 0.195(9) Uani 1 1 d U . .
H18A H 0.7188 0.3715 1.0326 0.293 Uiso 1 1 calc R . .
H18B H 0.6639 0.4315 1.0556 0.293 Uiso 1 1 calc R . .
H18C H 0.6728 0.4200 0.9736 0.293 Uiso 1 1 calc R . .
C19 C 0.5636(12) 0.3007(11) 1.1023(7) 0.149(7) Uani 1 1 d . . .
H19A H 0.5057 0.2897 1.1042 0.224 Uiso 1 1 calc R . .
H19B H 0.5826 0.3319 1.1405 0.224 Uiso 1 1 calc R . .
H19C H 0.5967 0.2600 1.1082 0.224 Uiso 1 1 calc R . .
C20 C 0.4806(11) 0.4017(9) 0.9834(8) 0.142(6) Uani 1 1 d . . .
H20A H 0.4829 0.4191 0.9355 0.214 Uiso 1 1 calc R . .
H20B H 0.4829 0.4387 1.0172 0.214 Uiso 1 1 calc R . .
H20C H 0.4292 0.3770 0.9843 0.214 Uiso 1 1 calc R . .
N4 N 0.7649(9) 0.1865(6) 0.6420(9) 0.182(4) Uani 1 1 d GU . .
C21 C 0.7975(9) 0.1488(8) 0.5889(7) 0.189(4) Uani 1 1 d GU . .
H21 H 0.8124 0.1703 0.5479 0.227 Uiso 1 1 calc R . .
C22 C 0.8078(9) 0.0791(8) 0.5971(8) 0.190(4) Uani 1 1 d GU . .
H22 H 0.8296 0.0539 0.5616 0.228 Uiso 1 1 calc R . .
C23 C 0.7855(9) 0.0470(6) 0.6584(9) 0.191(4) Uani 1 1 d GU . .
H23 H 0.7924 0.0004 0.6639 0.229 Uiso 1 1 calc R . .
C24 C 0.7529(9) 0.0847(8) 0.7115(7) 0.196(4) Uani 1 1 d GU . .
H24 H 0.7380 0.0632 0.7525 0.236 Uiso 1 1 calc R . .
C25 C 0.7426(8) 0.1544(8) 0.7033(7) 0.195(4) Uani 1 1 d GU . .
H25 H 0.7208 0.1796 0.7388 0.234 Uiso 1 1 calc R . .
C26 C 0.8395(11) 0.3928(9) 0.7579(9) 0.139(6) Uani 1 1 d . . .
H26 H 0.7853 0.4076 0.7618 0.167 Uiso 1 1 calc R . .
C27 C 0.9020(14) 0.4205(10) 0.8053(8) 0.145(6) Uani 1 1 d . . .
H27 H 0.8931 0.4537 0.8390 0.174 Uiso 1 1 calc R . .
C28 C 0.9764(16) 0.3951(13) 0.7983(13) 0.170(8) Uani 1 1 d U . .
H28 H 1.0222 0.4114 0.8292 0.204 Uiso 1 1 calc R . .
C29 C 0.9911(14) 0.3478(14) 0.7500(14) 0.185(9) Uani 1 1 d . . .
H29 H 1.0441 0.3302 0.7463 0.222 Uiso 1 1 calc R . .
C30 C 0.9186(11) 0.3275(10) 0.7057(9) 0.127(5) Uani 1 1 d . . .
H30 H 0.9252 0.2948 0.6709 0.152 Uiso 1 1 calc R . .
C31 C 0.618(2) 0.462(2) 0.593(2) 0.289(16) Uani 1 1 d U . .
H31A H 0.6050 0.4649 0.6421 0.347 Uiso 1 1 calc R . .
H31B H 0.5762 0.4329 0.5661 0.347 Uiso 1 1 calc R . .
C32 C 0.6087(17) 0.5300(15) 0.5608(16) 0.220(10) Uani 1 1 d DU . .
H32A H 0.5999 0.5637 0.5971 0.264 Uiso 1 1 calc R . .
H32B H 0.5621 0.5316 0.5221 0.264 Uiso 1 1 calc R . .
C33 C 0.6911(19) 0.5412(18) 0.5320(19) 0.298(16) Uani 1 1 d DU . .
H33A H 0.7155 0.5843 0.5489 0.358 Uiso 1 1 calc R . .
H33B H 0.6831 0.5412 0.4795 0.358 Uiso 1 1 calc R . .
C34 C 0.7481(19) 0.4826(18) 0.5608(18) 0.255(13) Uani 1 1 d DU . .
H34A H 0.7740 0.4628 0.5214 0.306 Uiso 1 1 calc R . .
H34B H 0.7924 0.4995 0.5967 0.306 Uiso 1 1 calc R . .
C35 C 0.608(2) 0.3174(17) 0.4505(14) 0.258(13) Uani 1 1 d DU . .
H35A H 0.6527 0.3029 0.4241 0.309 Uiso 1 1 calc R . .
H35B H 0.6104 0.3663 0.4566 0.309 Uiso 1 1 calc R . .
C36 C 0.522(2) 0.296(2) 0.411(2) 0.36(2) Uani 1 1 d DU . .
H36A H 0.5287 0.2703 0.3675 0.437 Uiso 1 1 calc R . .
H36B H 0.4870 0.3350 0.3977 0.437 Uiso 1 1 calc R . .
C37 C 0.483(2) 0.2510(14) 0.4661(15) 0.227(14) Uani 1 1 d DU . .
H37A H 0.4261 0.2649 0.4705 0.272 Uiso 1 1 calc R . .
H37B H 0.4831 0.2035 0.4522 0.272 Uiso 1 1 calc R . .
C38 C 0.5413(13) 0.2635(11) 0.5363(14) 0.176(10) Uani 1 1 d D . .
H38A H 0.5174 0.2978 0.5650 0.211 Uiso 1 1 calc R . .
H38B H 0.5481 0.2220 0.5645 0.211 Uiso 1 1 calc R . .
C39 C 0.547(3) 0.0548(19) 0.5072(11) 0.170(9) Uani 1 1 d . . .
C40 C 0.467(3) 0.066(3) 0.5113(15) 0.219(16) Uani 1 1 d . . .
C41 C 0.420(2) 0.007(3) 0.5036(13) 0.204(16) Uani 1 1 d . . .

loop_
_atom_site_aniso_label
_atom_site_aniso_U_11
_atom_site_aniso_U_22
_atom_site_aniso_U_33
_atom_site_aniso_U_23
_atom_site_aniso_U_13
_atom_site_aniso_U_12
U 0.0612(3) 0.0830(3) 0.0708(3) -0.00197(19) 0.00919(18) -0.00835(18)
Na 0.095(3) 0.141(5) 0.119(4) -0.034(3) 0.040(3) -0.020(3)
Si1 0.131(3) 0.108(3) 0.117(3) 0.024(2) 0.027(3) -0.020(3)
Si2 0.105(3) 0.093(3) 0.120(3) 0.013(2) 0.026(2) 0.016(2)
Si3 0.150(3) 0.088(3) 0.095(2) 0.0051(19) 0.008(2) 0.015(2)
Si4 0.148(3) 0.092(3) 0.083(2) -0.0004(19) 0.002(2) 0.016(2)
Si5 0.103(3) 0.254(6) 0.117(3) 0.009(3) 0.008(3) 0.006(3)
Si6 0.152(4) 0.157(4) 0.101(3) 0.002(3) 0.003(3) -0.067(3)
O1 0.072(5) 0.104(6) 0.081(5) -0.001(4) 0.016(4) 0.000(4)
O2 0.147(9) 0.201(13) 0.169(10) -0.005(9) 0.107(9) -0.005(8)
O3 0.085(5) 0.077(5) 0.092(5) 0.001(4) 0.038(4) -0.004(3)
O4 0.107(6) 0.126(8) 0.110(6) 0.008(6) 0.038(5) -0.001(5)
O5 0.235(10) 0.247(11) 0.245(11) -0.008(9) 0.050(9) 0.005(9)
O6 0.182(9) 0.226(10) 0.193(9) -0.006(8) 0.027(8) -0.013(8)
N1 0.078(6) 0.079(6) 0.104(7) 0.012(5) 0.010(5) -0.003(5)
N2 0.096(6) 0.074(6) 0.086(6) -0.008(5) 0.003(5) 0.006(5)
N3 0.085(6) 0.147(9) 0.060(5) -0.002(6) -0.004(4) -0.034(6)
N5 0.113(9) 0.109(9) 0.111(8) -0.024(7) 0.043(7) -0.014(7)
C1 0.116(11) 0.174(17) 0.128(12) -0.012(11) 0.053(10) -0.051(11)
C2 0.104(10) 0.142(14) 0.106(10) 0.007(10) 0.033(9) -0.004(9)
C3 0.111(10) 0.134(13) 0.142(13) 0.024(10) 0.027(9) -0.002(9)
C4 0.213(12) 0.182(12) 0.198(12) 0.018(9) 0.019(9) -0.012(9)
C5 0.095(9) 0.151(14) 0.127(11) -0.026(10) 0.011(8) 0.014(9)
C6 0.096(9) 0.149(14) 0.151(14) 0.015(11) 0.040(9) 0.019(9)
C7 0.098(8) 0.121(8) 0.143(9) 0.014(7) 0.013(7) -0.014(6)
C8 0.127(10) 0.106(10) 0.080(8) 0.017(7) 0.021(7) 0.017(8)
C9 0.083(7) 0.121(11) 0.083(7) 0.017(7) 0.025(6) 0.006(7)
C10 0.162(16) 0.127(13) 0.143(14) -0.017(10) 0.038(12) -0.057(11)
C11 0.218(19) 0.101(12) 0.130(12) 0.026(10) 0.024(12) 0.018(11)
C12 0.186(10) 0.162(10) 0.147(9) -0.005(8) 0.018(8) -0.030(8)
C13 0.168(10) 0.168(10) 0.151(10) -0.020(8) 0.014(8) 0.024(8)
C14 0.141(12) 0.127(12) 0.090(9) -0.002(8) -0.007(8) -0.007(10)
C15 0.175(11) 0.193(11) 0.170(11) -0.002(9) 0.008(8) -0.002(9)
C16 0.183(12) 0.218(12) 0.194(12) 0.016(9) 0.024(9) 0.000(9)
C17 0.216(13) 0.232(14) 0.216(13) -0.005(9) 0.025(9) 0.016(9)
C18 0.198(11) 0.191(12) 0.192(11) 0.011(9) 0.006(9) -0.043(9)
C19 0.191(17) 0.184(18) 0.069(8) -0.013(10) -0.003(9) -0.028(14)
C20 0.188(17) 0.129(13) 0.108(11) -0.025(10) 0.013(11) -0.039(12)
N4 0.194(6) 0.176(6) 0.183(6) 0.010(5) 0.056(5) 0.002(5)
C21 0.202(6) 0.181(6) 0.191(6) 0.007(5) 0.047(5) 0.003(5)
C22 0.203(6) 0.184(6) 0.190(6) 0.011(5) 0.048(5) 0.005(5)
C23 0.202(6) 0.184(6) 0.193(6) 0.010(5) 0.051(5) 0.006(5)
C24 0.210(6) 0.186(6) 0.198(6) 0.009(5) 0.048(5) 0.004(5)
C25 0.209(6) 0.186(6) 0.196(6) 0.008(5) 0.048(5) 0.008(5)
C26 0.134(13) 0.160(16) 0.131(13) -0.045(12) 0.047(11) -0.033(11)
C27 0.185(18) 0.152(16) 0.099(11) -0.038(10) 0.024(12) -0.047(14)
C28 0.170(11) 0.173(11) 0.168(11) 0.002(9) 0.021(9) -0.024(9)
C29 0.140(17) 0.20(2) 0.22(2) -0.01(2) 0.037(17) 0.017(16)
C30 0.100(11) 0.141(14) 0.138(13) 0.004(11) 0.013(11) 0.003(10)
C31 0.283(18) 0.290(18) 0.293(18) -0.005(10) 0.034(10) 0.005(10)
C32 0.216(13) 0.217(13) 0.222(13) -0.008(9) 0.015(9) 0.027(9)
C33 0.309(18) 0.293(18) 0.291(18) 0.014(10) 0.032(10) -0.015(10)
C34 0.252(15) 0.257(16) 0.257(15) -0.008(10) 0.039(10) -0.007(10)
C35 0.257(15) 0.260(16) 0.259(15) -0.008(10) 0.047(10) -0.012(10)
C36 0.37(2) 0.37(2) 0.35(2) -0.006(10) 0.041(11) 0.011(10)
C37 0.213(16) 0.222(16) 0.241(16) 0.002(9) 0.011(10) -0.004(9)
C38 0.115(14) 0.22(2) 0.20(2) -0.014(16) 0.046(15) -0.066(14)
C39 0.19(3) 0.22(3) 0.109(13) 0.029(15) 0.036(16) -0.03(2)
C40 0.15(3) 0.37(6) 0.135(18) 0.03(2) 0.035(18) -0.02(3)
C41 0.16(3) 0.36(5) 0.097(14) 0.04(2) 0.018(15) 0.07(3)

loop_
_atom_type_symbol
_atom_type_description
_atom_type_scat_dispersion_real
_atom_type_scat_dispersion_imag
_atom_type_scat_source
C C 0.0033 0.0016 'International Tables Vol C Tables 4.2.6.8 and 6.1.1.4'
H H 0.0000 0.0000 'International Tables Vol C Tables 4.2.6.8 and 6.1.1.4'
N N 0.0061 0.0033 'International Tables Vol C Tables 4.2.6.8 and 6.1.1.4'
O O 0.0106 0.0060 'International Tables Vol C Tables 4.2.6.8 and 6.1.1.4'
Si Si 0.0817 0.0704 'International Tables Vol C Tables 4.2.6.8 and 6.1.1.4'
U U -9.6767 9.6646 'International Tables Vol C Tables 4.2.6.8 and 6.1.1.4'
Na Na 0.0362 0.0249 'International Tables Vol C Tables 4.2.6.8 and 6.1.1.4'

loop_
_geom_angle_atom_site_label_1
_geom_angle_atom_site_label_2
_geom_angle_atom_site_label_3
_geom_angle
_geom_angle_site_symmetry_1
_geom_angle_site_symmetry_3
_geom_angle_publ_flag
O1 U O3 177.0(3) . . ?
O1 U N1 87.5(3) . . ?
O3 U N1 94.4(3) . . ?
O1 U N3 87.3(3) . . ?
O3 U N3 89.7(3) . . ?
N1 U N3 120.2(4) . . ?
O1 U N2 92.7(3) . . ?
O3 U N2 88.5(3) . . ?
N1 U N2 117.9(3) . . ?
N3 U N2 121.9(4) . . ?
O2 Na O4 173.7(5) . 4_665 ?
O2 Na N4 98.9(5) . . ?
O4 Na N4 87.1(5) 4_665 . ?
O2 Na O6 89.2(6) . . ?
O4 Na O6 88.2(5) 4_665 . ?
N4 Na O6 95.9(6) . . ?
O2 Na N5 92.9(4) . . ?
O4 Na N5 88.6(4) 4_665 . ?
N4 Na N5 94.2(5) . . ?
O6 Na N5 169.3(6) . . ?
O2 Na O5 82.8(6) . . ?
O4 Na O5 91.3(5) 4_665 . ?
N4 Na O5 177.9(7) . . ?
O6 Na O5 85.4(7) . . ?
N5 Na O5 84.4(6) . . ?
N1 Si1 C3 116.2(6) . . ?
N1 Si1 C1 107.6(6) . . ?
C3 Si1 C1 105.3(7) . . ?
N1 Si1 C4 106.7(7) . . ?
C3 Si1 C4 111.2(9) . . ?
C1 Si1 C4 109.6(9) . . ?
N1 Si2 C6 110.5(7) . . ?
N1 Si2 C7 111.4(6) . . ?
C6 Si2 C7 105.4(8) . . ?
N1 Si2 C5 116.0(6) . . ?
C6 Si2 C5 107.3(7) . . ?
C7 Si2 C5 105.6(8) . . ?
N2 Si3 C10 114.9(7) . . ?
N2 Si3 C11 112.4(6) . . ?
C10 Si3 C11 108.1(8) . . ?
N2 Si3 C8 108.7(6) . . ?
C10 Si3 C8 104.8(7) . . ?
C11 Si3 C8 107.3(7) . . ?
N2 Si4 C14 113.4(6) . . ?
N2 Si4 C13 112.4(7) . . ?
C14 Si4 C13 104.2(8) . . ?
N2 Si4 C12 114.5(7) . . ?
C14 Si4 C12 102.4(8) . . ?
C13 Si4 C12 108.9(9) . . ?
N3 Si5 C16 115.0(10) . . ?
N3 Si5 C15 113.0(8) . . ?
C16 Si5 C15 105.6(11) . . ?
N3 Si5 C17 107.6(8) . . ?
C16 Si5 C17 108.8(12) . . ?
C15 Si5 C17 106.4(11) . . ?
N3 Si6 C18 110.0(8) . . ?
N3 Si6 C19 112.8(7) . . ?
C18 Si6 C19 109.9(9) . . ?
N3 Si6 C20 110.5(6) . . ?
C18 Si6 C20 104.8(10) . . ?
C19 Si6 C20 108.6(8) . . ?
C2 O1 U 133.9(9) . . ?
C2 O2 Na 172.4(12) . . ?
C9 O3 U 129.9(7) . . ?
C9 O4 Na 174.9(9) . 4_566 ?
C31 O5 C34 101(3) . . ?
C31 O5 Na 127(2) . . ?
C34 O5 Na 130.6(17) . . ?
C38 O6 C35 114(2) . . ?
C38 O6 Na 119.5(16) . . ?
C35 O6 Na 122.0(18) . . ?
Si2 N1 Si1 120.5(6) . . ?
Si2 N1 U 121.5(5) . . ?
Si1 N1 U 117.6(5) . . ?
Si3 N2 Si4 120.6(6) . . ?
Si3 N2 U 119.1(5) . . ?
Si4 N2 U 120.3(5) . . ?
Si6 N3 Si5 121.3(6) . . ?
Si6 N3 U 119.6(6) . . ?
Si5 N3 U 119.1(6) . . ?
C30 N5 C26 115.2(16) . . ?
C30 N5 Na 119.7(11) . . ?
C26 N5 Na 125.1(12) . . ?
C2 C1 Si1 112.1(11) . . ?
C2 C1 H1A 109.2 . . ?
Si1 C1 H1A 109.2 . . ?
C2 C1 H1B 109.2 . . ?
Si1 C1 H1B 109.2 . . ?
H1A C1 H1B 107.9 . . ?
O2 C2 O1 125.0(17) . . ?
O2 C2 C1 122.6(16) . . ?
O1 C2 C1 112.3(11) . . ?
Si1 C3 H3A 109.5 . . ?
Si1 C3 H3B 109.5 . . ?
H3A C3 H3B 109.5 . . ?
Si1 C3 H3C 109.5 . . ?
H3A C3 H3C 109.5 . . ?
H3B C3 H3C 109.5 . . ?
Si1 C4 H4A 109.5 . . ?
Si1 C4 H4B 109.5 . . ?
H4A C4 H4B 109.5 . . ?
Si1 C4 H4C 109.5 . . ?
H4A C4 H4C 109.5 . . ?
H4B C4 H4C 109.5 . . ?
Si2 C5 H5A 109.5 . . ?
Si2 C5 H5B 109.5 . . ?
H5A C5 H5B 109.5 . . ?
Si2 C5 H5C 109.5 . . ?
H5A C5 H5C 109.5 . . ?
H5B C5 H5C 109.5 . . ?
Si2 C6 H6A 109.5 . . ?
Si2 C6 H6B 109.5 . . ?
H6A C6 H6B 109.5 . . ?
Si2 C6 H6C 109.5 . . ?
H6A C6 H6C 109.5 . . ?
H6B C6 H6C 109.5 . . ?
Si2 C7 H7A 109.5 . . ?
Si2 C7 H7B 109.5 . . ?
H7A C7 H7B 109.5 . . ?
Si2 C7 H7C 109.5 . . ?
H7A C7 H7C 109.5 . . ?
H7B C7 H7C 109.5 . . ?
C9 C8 Si3 110.3(9) . . ?
C9 C8 H8A 109.6 . . ?
Si3 C8 H8A 109.6 . . ?
C9 C8 H8B 109.6 . . ?
Si3 C8 H8B 109.6 . . ?
H8A C8 H8B 108.1 . . ?
O4 C9 O3 122.6(12) . . ?
O4 C9 C8 121.8(12) . . ?
O3 C9 C8 115.6(10) . . ?
Si3 C10 H10A 109.5 . . ?
Si3 C10 H10B 109.5 . . ?
H10A C10 H10B 109.5 . . ?
Si3 C10 H10C 109.5 . . ?
H10A C10 H10C 109.5 . . ?
H10B C10 H10C 109.5 . . ?
Si3 C11 H11A 109.5 . . ?
Si3 C11 H11B 109.5 . . ?
H11A C11 H11B 109.5 . . ?
Si3 C11 H11C 109.5 . . ?
H11A C11 H11C 109.5 . . ?
H11B C11 H11C 109.5 . . ?
Si4 C12 H12A 109.5 . . ?
Si4 C12 H12B 109.5 . . ?
H12A C12 H12B 109.5 . . ?
Si4 C12 H12C 109.5 . . ?
H12A C12 H12C 109.5 . . ?
H12B C12 H12C 109.5 . . ?
Si4 C13 H13A 109.5 . . ?
Si4 C13 H13B 109.5 . . ?
H13A C13 H13B 109.5 . . ?
Si4 C13 H13C 109.5 . . ?
H13A C13 H13C 109.5 . . ?
H13B C13 H13C 109.5 . . ?
Si4 C14 H14A 109.5 . . ?
Si4 C14 H14B 109.5 . . ?
H14A C14 H14B 109.5 . . ?
Si4 C14 H14C 109.5 . . ?
H14A C14 H14C 109.5 . . ?
H14B C14 H14C 109.5 . . ?
Si5 C15 H15A 109.5 . . ?
Si5 C15 H15B 109.5 . . ?
H15A C15 H15B 109.5 . . ?
Si5 C15 H15C 109.5 . . ?
H15A C15 H15C 109.5 . . ?
H15B C15 H15C 109.5 . . ?
Si5 C16 H16A 109.5 . . ?
Si5 C16 H16B 109.5 . . ?
H16A C16 H16B 109.5 . . ?
Si5 C16 H16C 109.5 . . ?
H16A C16 H16C 109.5 . . ?
H16B C16 H16C 109.5 . . ?
Si5 C17 H17A 109.5 . . ?
Si5 C17 H17B 109.5 . . ?
H17A C17 H17B 109.5 . . ?
Si5 C17 H17C 109.5 . . ?
H17A C17 H17C 109.5 . . ?
H17B C17 H17C 109.5 . . ?
Si6 C18 H18A 109.5 . . ?
Si6 C18 H18B 109.5 . . ?
H18A C18 H18B 109.5 . . ?
Si6 C18 H18C 109.5 . . ?
H18A C18 H18C 109.5 . . ?
H18B C18 H18C 109.5 . . ?
Si6 C19 H19A 109.5 . . ?
Si6 C19 H19B 109.5 . . ?
H19A C19 H19B 109.5 . . ?
Si6 C19 H19C 109.5 . . ?
H19A C19 H19C 109.5 . . ?
H19B C19 H19C 109.5 . . ?
Si6 C20 H20A 109.5 . . ?
Si6 C20 H20B 109.5 . . ?
H20A C20 H20B 109.5 . . ?
Si6 C20 H20C 109.5 . . ?
H20A C20 H20C 109.5 . . ?
H20B C20 H20C 109.5 . . ?
C21 N4 C25 120.0 . . ?
C21 N4 Na 119.3(8) . . ?
C25 N4 Na 120.2(8) . . ?
C22 C21 N4 120.0 . . ?
C22 C21 H21 120.0 . . ?
N4 C21 H21 120.0 . . ?
C21 C22 C23 120.0 . . ?
C21 C22 H22 120.0 . . ?
C23 C22 H22 120.0 . . ?
C24 C23 C22 120.0 . . ?
C24 C23 H23 120.0 . . ?
C22 C23 H23 120.0 . . ?
C23 C24 C25 120.0 . . ?
C23 C24 H24 120.0 . . ?
C25 C24 H24 120.0 . . ?
C24 C25 N4 120.0 . . ?
C24 C25 H25 120.0 . . ?
N4 C25 H25 120.0 . . ?
N5 C26 C27 127.4(17) . . ?
N5 C26 H26 116.3 . . ?
C27 C26 H26 116.3 . . ?
C28 C27 C26 112.6(19) . . ?
C28 C27 H27 123.7 . . ?
C26 C27 H27 123.7 . . ?
C27 C28 C29 125(2) . . ?
C27 C28 H28 117.5 . . ?
C29 C28 H28 117.5 . . ?
C28 C29 C30 113(2) . . ?
C28 C29 H29 123.5 . . ?
C30 C29 H29 123.5 . . ?
N5 C30 C29 126.8(19) . . ?
N5 C30 H30 116.6 . . ?
C29 C30 H30 116.6 . . ?
O5 C31 C32 118(3) . . ?
O5 C31 H31A 107.8 . . ?
C32 C31 H31A 107.8 . . ?
O5 C31 H31B 107.8 . . ?
C32 C31 H31B 107.8 . . ?
H31A C31 H31B 107.2 . . ?
C31 C32 C33 103(3) . . ?
C31 C32 H32A 111.1 . . ?
C33 C32 H32A 111.1 . . ?
C31 C32 H32B 111.1 . . ?
C33 C32 H32B 111.1 . . ?
H32A C32 H32B 109.1 . . ?
C32 C33 C34 106(2) . . ?
C32 C33 H33A 110.5 . . ?
C34 C33 H33A 110.5 . . ?
C32 C33 H33B 110.5 . . ?
C34 C33 H33B 110.5 . . ?
H33A C33 H33B 108.7 . . ?
O5 C34 C33 111(2) . . ?
O5 C34 H34A 109.5 . . ?
C33 C34 H34A 109.5 . . ?
O5 C34 H34B 109.5 . . ?
C33 C34 H34B 109.5 . . ?
H34A C34 H34B 108.1 . . ?
O6 C35 C36 104(2) . . ?
O6 C35 H35A 110.9 . . ?
C36 C35 H35A 110.9 . . ?
O6 C35 H35B 110.9 . . ?
C36 C35 H35B 110.9 . . ?
H35A C35 H35B 109.0 . . ?
C35 C36 C37 105(3) . . ?
C35 C36 H36A 110.8 . . ?
C37 C36 H36A 110.8 . . ?
C35 C36 H36B 110.8 . . ?
C37 C36 H36B 110.8 . . ?
H36A C36 H36B 108.9 . . ?
C38 C37 C36 103(2) . . ?
C38 C37 H37A 111.2 . . ?
C36 C37 H37A 111.2 . . ?
C38 C37 H37B 111.2 . . ?
C36 C37 H37B 111.2 . . ?
H37A C37 H37B 109.1 . . ?
O6 C38 C37 108(2) . . ?
O6 C38 H38A 110.0 . . ?
C37 C38 H38A 110.0 . . ?
O6 C38 H38B 110.0 . . ?
C37 C38 H38B 110.0 . . ?
H38A C38 H38B 108.4 . . ?
C40 C39 C41 125(3) . 3_656 ?
C39 C40 C41 111(4) . . ?
C39 C41 C40 124(4) 3_656 . ?

loop_
_geom_bond_atom_site_label_1
_geom_bond_atom_site_label_2
_geom_bond_distance
_geom_bond_site_symmetry_2
_geom_bond_publ_flag
U O1 2.224(8) . ?
U O3 2.232(7) . ?
U N1 2.287(9) . ?
U N3 2.287(9) . ?
U N2 2.287(9) . ?
Na O2 2.302(10) . ?
Na O4 2.346(9) 4_665 ?
Na N4 2.429(13) . ?
Na O6 2.488(19) . ?
Na N5 2.495(13) . ?
Na O5 2.52(2) . ?
Si1 N1 1.742(10) . ?
Si1 C3 1.880(16) . ?
Si1 C1 1.925(17) . ?
Si1 C4 1.97(2) . ?
Si2 N1 1.723(10) . ?
Si2 C6 1.860(15) . ?
Si2 C7 1.868(15) . ?
Si2 C5 1.876(15) . ?
Si3 N2 1.697(10) . ?
Si3 C10 1.893(15) . ?
Si3 C11 1.898(17) . ?
Si3 C8 1.908(13) . ?
Si4 N2 1.759(10) . ?
Si4 C14 1.851(15) . ?
Si4 C13 1.870(17) . ?
Si4 C12 1.887(19) . ?
Si5 N3 1.718(13) . ?
Si5 C16 1.77(2) . ?
Si5 C15 1.96(2) . ?
Si5 C17 2.10(3) . ?
Si6 N3 1.708(12) . ?
Si6 C18 1.86(2) . ?
Si6 C19 1.925(15) . ?
Si6 C20 1.944(19) . ?
O1 C2 1.264(17) . ?
O2 C2 1.245(15) . ?
O3 C9 1.316(15) . ?
O4 C9 1.225(12) . ?
O4 Na 2.346(9) 4_566 ?
O5 C31 1.44(3) . ?
O5 C34 1.50(3) . ?
O6 C38 1.28(2) . ?
O6 C35 1.45(3) . ?
N5 C30 1.224(17) . ?
N5 C26 1.294(17) . ?
C1 C2 1.56(2) . ?
C1 H1A 0.9700 . ?
C1 H1B 0.9700 . ?
C3 H3A 0.9600 . ?
C3 H3B 0.9600 . ?
C3 H3C 0.9600 . ?
C4 H4A 0.9600 . ?
C4 H4B 0.9600 . ?
C4 H4C 0.9600 . ?
C5 H5A 0.9600 . ?
C5 H5B 0.9600 . ?
C5 H5C 0.9600 . ?
C6 H6A 0.9600 . ?
C6 H6B 0.9600 . ?
C6 H6C 0.9600 . ?
C7 H7A 0.9600 . ?
C7 H7B 0.9600 . ?
C7 H7C 0.9600 . ?
C8 C9 1.527(17) . ?
C8 H8A 0.9700 . ?
C8 H8B 0.9700 . ?
C10 H10A 0.9600 . ?
C10 H10B 0.9600 . ?
C10 H10C 0.9600 . ?
C11 H11A 0.9600 . ?
C11 H11B 0.9600 . ?
C11 H11C 0.9600 . ?
C12 H12A 0.9600 . ?
C12 H12B 0.9600 . ?
C12 H12C 0.9600 . ?
C13 H13A 0.9600 . ?
C13 H13B 0.9600 . ?
C13 H13C 0.9600 . ?
C14 H14A 0.9600 . ?
C14 H14B 0.9600 . ?
C14 H14C 0.9600 . ?
C15 H15A 0.9600 . ?
C15 H15B 0.9600 . ?
C15 H15C 0.9600 . ?
C16 H16A 0.9600 . ?
C16 H16B 0.9600 . ?
C16 H16C 0.9600 . ?
C17 H17A 0.9600 . ?
C17 H17B 0.9600 . ?
C17 H17C 0.9600 . ?
C18 H18A 0.9600 . ?
C18 H18B 0.9600 . ?
C18 H18C 0.9600 . ?
C19 H19A 0.9600 . ?
C19 H19B 0.9600 . ?
C19 H19C 0.9600 . ?
C20 H20A 0.9600 . ?
C20 H20B 0.9600 . ?
C20 H20C 0.9600 . ?
N4 C21 1.3900 . ?
N4 C25 1.3900 . ?
C21 C22 1.3900 . ?
C21 H21 0.9300 . ?
C22 C23 1.3900 . ?
C22 H22 0.9300 . ?
C23 C24 1.3900 . ?
C23 H23 0.9300 . ?
C24 C25 1.3900 . ?
C24 H24 0.9300 . ?
C25 H25 0.9300 . ?
C26 C27 1.36(2) . ?
C26 H26 0.9300 . ?
C27 C28 1.32(3) . ?
C27 H27 0.9300 . ?
C28 C29 1.34(3) . ?
C28 H28 0.9300 . ?
C29 C30 1.40(3) . ?
C29 H29 0.9300 . ?
C30 H30 0.9300 . ?
C31 C32 1.46(4) . ?
C31 H31A 0.9700 . ?
C31 H31B 0.9700 . ?
C32 C33 1.51(4) . ?
C32 H32A 0.9700 . ?
C32 H32B 0.9700 . ?
C33 C34 1.53(5) . ?
C33 H33A 0.9700 . ?
C33 H33B 0.9700 . ?
C34 H34A 0.9700 . ?
C34 H34B 0.9700 . ?
C35 C36 1.54(5) . ?
C35 H35A 0.9700 . ?
C35 H35B 0.9700 . ?
C36 C37 1.55(5) . ?
C36 H36A 0.9700 . ?
C36 H36B 0.9700 . ?
C37 C38 1.53(4) . ?
C37 H37A 0.9700 . ?
C37 H37B 0.9700 . ?
C38 H38A 0.9700 . ?
C38 H38B 0.9700 . ?
C39 C40 1.31(4) . ?
C39 C41 1.35(4) 3_656 ?
C40 C41 1.39(5) . ?
C41 C39 1.35(4) 3_656 ?
